data_2104153
loop_
_publ_author_name
'Redhammer, G\"unther J.'
'Roth, Georg'
'Amthauer, Georg'
'Lottermoser, Werner'

_publ_section_title
;
 On the crystal chemistry of olivine-type germanate compounds,
 Ca~1+<i>x~</i><i>M</i>~1{-~<i>x</i>}GeO~4~ (<i>M</i>^2+^ = Ca, Mg, Co,
 Mn)
;
_journal_coeditor_code WS5059
_journal_issue 3
_journal_name_full 'Acta Crystallographica Section B'
_journal_page_first 261
_journal_page_last 271
_journal_paper_doi 10.1107/S0108768108010434
_journal_volume 64
_journal_year 2008
_chemical_formula_moiety 'Ge O4, 1.07(Ca)0.93(Mg)'
_chemical_formula_sum 'Ca1.07 Ge Mg0.93 O4'
_chemical_formula_weight 202.04
_space_group_crystal_system orthorhombic
_space_group_IT_number 62
_space_group_name_Hall '-P 2ac 2n'
_space_group_name_H-M_alt 'P n m a'
_symmetry_space_group_name_Hall '-P 2ac 2n'
_symmetry_space_group_name_H-M 'P n m a'
_audit_creation_method 'WinGX routine CIF_UPDATE'
_cell_angle_alpha 90
_cell_angle_beta 90
_cell_angle_gamma 90
_cell_formula_units_Z 4
_cell_length_a 11.2882(7)
_cell_length_b 6.4309(4)
_cell_length_c 5.0223(3)
_cell_measurement_reflns_used 3967
_cell_measurement_temperature 295(2)
_cell_measurement_theta_max 28.7
_cell_measurement_theta_min 3.61
_cell_volume 364.59(4)
_computing_cell_refinement 'Bruker SAINT+ (Bruker, 2001)'
_computing_data_collection 'Bruker SMART+ (Bruker, 2001)'
_computing_data_reduction 'Bruker SAINT+ (Bruker, 2001)'
_computing_molecular_graphics 'Diamonds 3.0 (Pennington,1999)'
_computing_publication_material 'WinGX v1.70.01 (Farrugia 1999)'
_computing_structure_refinement 'SHELXL-97 (Sheldrick, 1997)'
_computing_structure_solution 'SHELXS-97 (Sheldrick, 1997)'
_diffrn_measured_fraction_theta_full 0.986
_diffrn_measured_fraction_theta_max 0.986
_diffrn_measurement_device '3-circle diffractometer'
_diffrn_measurement_device_type 'SMART APEX'
_diffrn_measurement_method 'rotation, \w-scans at 4 different \f positions'
_diffrn_radiation_type MoK\a
_diffrn_radiation_wavelength 0.71073
_diffrn_reflns_av_R_equivalents 0.097
_diffrn_reflns_limit_h_max 15
_diffrn_reflns_limit_h_min -14
_diffrn_reflns_limit_k_max 8
_diffrn_reflns_limit_k_min -8
_diffrn_reflns_limit_l_max 6
_diffrn_reflns_limit_l_min -6
_diffrn_reflns_number 3967
_diffrn_reflns_theta_full 28.3
_diffrn_reflns_theta_max 28.3
_diffrn_reflns_theta_min 3.61
_diffrn_standards_decay_% 0
_diffrn_standards_interval_count 0
_diffrn_standards_interval_time 0
_diffrn_standards_number 0
_exptl_absorpt_coefficient_mu 9.922
_exptl_absorpt_correction_T_max 0.50
_exptl_absorpt_correction_T_min 0.46
_exptl_absorpt_correction_type numerical
_exptl_absorpt_process_details 'via equivalents using X-SHAPE (Stoe & Cie 1996)'
_exptl_crystal_colour colourless
_exptl_crystal_density_diffrn 3.682
_exptl_crystal_density_method 'not measured'
_exptl_crystal_description cube
_exptl_crystal_F_000 386.2
_exptl_crystal_size_max 0.08
_exptl_crystal_size_mid 0.07
_exptl_crystal_size_min 0.07
_refine_diff_density_max 0.738
_refine_diff_density_min -1.372
_refine_ls_extinction_coef 0.0044(15)
_refine_ls_extinction_expression Fc^*^=kFc[1+0.001xFc^2^\l^3^/sin(2\q)]^-1/4^
_refine_ls_extinction_method SHELXL
_refine_ls_goodness_of_fit_ref 1.16
_refine_ls_hydrogen_treatment noref
_refine_ls_matrix_type full
_refine_ls_number_parameters 45
_refine_ls_number_reflns 487
_refine_ls_number_restraints 2
_refine_ls_restrained_S_all 1.158
_refine_ls_R_factor_gt 0.0259
_refine_ls_shift/su_max 0
_refine_ls_structure_factor_coef Fsqd
_refine_ls_weighting_details 'calc w=1/[\s^2^(Fo^2^)+(0.0238P)^2^+0.2954P] where P=(Fo^2^+2Fc^2^)/3'
_refine_ls_weighting_scheme calc
_refine_ls_wR_factor_ref 0.0536
_reflns_number_gt 476
_reflns_number_total 487
_reflns_threshold_expression >2sigma(I)
_cod_data_source_file ws5059.cif
_cod_data_source_block ca2mg_1
_cod_database_code 2104153
_cod_database_fobs_code 2104153

loop_
_symmetry_equiv_pos_as_xyz
'x, y, z'
'-x+1/2, -y, z+1/2'
'x+1/2, -y+1/2, -z+1/2'
'-x, y+1/2, -z'
'-x, -y, -z'
'x-1/2, y, -z-1/2'
'-x-1/2, y-1/2, z-1/2'
'x, -y-1/2, z'

loop_
_atom_site_type_symbol
_atom_site_label
_atom_site_fract_x
_atom_site_fract_y
_atom_site_fract_z
_atom_site_U_iso_or_equiv
_atom_site_adp_type
_atom_site_calc_flag
_atom_site_refinement_flags
_atom_site_occupancy
Ge Ge1 0.41756(3) 0.25 0.07864(7) 0.01020(17) Uani d S 1
Mg Mg1 0.5 0 0.5 0.0105(3) Uani d SP 0.91
Ca Ca1 0.5 0 0.5 0.0105(3) Uani d SP 0.09
Ca Ca2 0.22438(6) 0.25 0.51245(14) 0.0100(2) Uani d SP 0.98
Mg Mg2 0.22438(6) 0.25 0.51245(14) 0.0100(2) Uani d SP 0.02
O O1 0.41885(19) 0.25 -0.2675(5) 0.0138(6) Uani d S 1
O O2 0.5554(2) 0.25 0.2497(5) 0.0141(5) Uani d S 1
O O3 0.35056(14) 0.0347(3) 0.2323(3) 0.0134(4) Uani d . 1

loop_
_atom_site_aniso_label
_atom_site_aniso_U_11
_atom_site_aniso_U_22
_atom_site_aniso_U_33
_atom_site_aniso_U_12
_atom_site_aniso_U_13
_atom_site_aniso_U_23
Ge1 0.0099(2) 0.0126(3) 0.0081(2) 0 0.00034(11) 0
Mg1 0.0111(5) 0.0115(6) 0.0088(5) 0.0018(4) -0.0004(4) 0.0023(4)
Ca1 0.0111(5) 0.0115(6) 0.0088(5) 0.0018(4) -0.0004(4) 0.0023(4)
Ca2 0.0081(3) 0.0112(4) 0.0108(4) 0 0.0002(2) 0
Mg2 0.0081(3) 0.0112(4) 0.0108(4) 0 0.0002(2) 0
O1 0.0136(12) 0.0192(15) 0.0085(10) 0 0.0003(8) 0
O2 0.0100(10) 0.0200(14) 0.0124(11) 0 0.0011(9) 0
O3 0.0136(8) 0.0125(9) 0.0140(8) -0.0019(7) 0.0016(6) -0.0010(7)

loop_
_atom_type_symbol
_atom_type_description
_atom_type_scat_dispersion_real
_atom_type_scat_dispersion_imag
_atom_type_scat_source
O O 0.0106 0.006 'International Tables Vol C Tables 4.2.6.8 and 6.1.1.4'
Ca Ca 0.2262 0.3064 'International Tables Vol C Tables 4.2.6.8 and 6.1.1.4'
Ge Ge 0.1547 1.8001 'International Tables Vol C Tables 4.2.6.8 and 6.1.1.4'
Mg Mg 0.0486 0.0363 'International Tables Vol C Tables 4.2.6.8 and 6.1.1.4'

loop_
_geom_angle_atom_site_label_1
_geom_angle_atom_site_label_2
_geom_angle_atom_site_label_3
_geom_angle_site_symmetry_1
_geom_angle_site_symmetry_3
_geom_angle
O1 Ge1 O3 . 8_565 116.30(7)
O1 Ge1 O3 . . 116.30(7)
O3 Ge1 O3 8_565 . 104.05(12)
O1 Ge1 O2 . . 118.41(11)
O3 Ge1 O2 8_565 . 99.48(7)
O3 Ge1 O2 . . 99.48(7)
O2 Mg1 O2 5_656 . 180
O2 Mg1 O3 5_656 . 102.40(8)
O2 Mg1 O3 . . 77.60(8)
O2 Mg1 O3 5_656 5_656 77.60(8)
O2 Mg1 O3 . 5_656 102.40(8)
O3 Mg1 O3 . 5_656 180
O2 Mg1 O1 5_656 1_556 96.69(7)
O2 Mg1 O1 . 1_556 83.31(7)
O3 Mg1 O1 . 1_556 85.95(8)
O3 Mg1 O1 5_656 1_556 94.05(8)
O2 Mg1 O1 5_656 5_655 83.31(7)
O2 Mg1 O1 . 5_655 96.69(7)
O3 Mg1 O1 . 5_655 94.05(8)
O3 Mg1 O1 5_656 5_655 85.95(8)
O1 Mg1 O1 1_556 5_655 180
O3 Ca2 O3 7_666 2 105.55(9)
O3 Ca2 O2 7_666 6_556 88.28(6)
O3 Ca2 O2 2 6_556 88.28(6)
O3 Ca2 O3 7_666 . 161.04(7)
O3 Ca2 O3 2 . 92.29(4)
O2 Ca2 O3 6_556 . 98.82(7)
O3 Ca2 O3 7_666 8_565 92.29(4)
O3 Ca2 O3 2 8_565 161.04(7)
O2 Ca2 O3 6_556 8_565 98.82(7)
O3 Ca2 O3 . 8_565 69.32(9)
O3 Ca2 O1 7_666 1_556 96.47(6)
O3 Ca2 O1 2 1_556 96.47(6)
O2 Ca2 O1 6_556 1_556 172.11(9)
O3 Ca2 O1 . 1_556 74.76(6)
O3 Ca2 O1 8_565 1_556 74.76(6)

loop_
_geom_bond_atom_site_label_1
_geom_bond_atom_site_label_2
_geom_bond_site_symmetry_2
_geom_bond_distance
Ge1 O1 . 1.739(3)
Ge1 O3 8_565 1.7561(19)
Ge1 O3 . 1.7561(19)
Ge1 O2 . 1.778(2)
Mg1 O2 5_656 2.1347(16)
Mg1 O2 . 2.1347(16)
Mg1 O3 . 2.1686(16)
Mg1 O3 5_656 2.1686(16)
Mg1 O1 1_556 2.1879(16)
Mg1 O1 5_655 2.1879(16)
Ca2 O3 7_666 2.2996(19)
Ca2 O3 2 2.2996(19)
Ca2 O2 6_556 2.317(2)
Ca2 O3 . 2.4340(18)
Ca2 O3 8_565 2.4340(18)
Ca2 O1 1_556 2.458(2)
